data_7015385
loop_
_publ_author_name
'Seidler-Egdal, Rune Kirk'
'Johansson, Frank B.'
'Veltz\'e, Sune'
'Skou, Eivind M.'
'Bond, Andrew D.'
'McKenzie, Christine J.'

_publ_section_title
;
 Tunability of the M(II)M(III)/M(II)(2) and M(III)(2)/M(II)M(III)
 (M=Mn, Co) couples in bis-\m-O,O'-carboxylato-\m-OR bridged complexes.
;
_journal_issue 13
_journal_name_full 'Dalton transactions (Cambridge, England : 2003)'
_journal_page_first 3336
_journal_page_last 3345
_journal_paper_doi 10.1039/c0dt01552k
_journal_volume 40
_journal_year 2011
_chemical_formula_moiety
;
C40 H45 Co2 N6 O5 2+, 2(Cl O4 -), H2 O
;
_chemical_formula_sum 'C40 H47 Cl2 Co2 N6 O14'
_chemical_formula_weight 1024.60
_space_group_IT_number 14
_symmetry_cell_setting monoclinic
_symmetry_space_group_name_Hall '-P 2yn'
_symmetry_space_group_name_H-M 'P 1 21/n 1'
_atom_sites_solution_hydrogens geom
_atom_sites_solution_primary direct
_atom_sites_solution_secondary difmap
_cell_angle_alpha 90.00
_cell_angle_beta 94.346(2)
_cell_angle_gamma 90.00
_cell_formula_units_Z 4
_cell_length_a 12.2490(4)
_cell_length_b 21.8499(8)
_cell_length_c 16.4739(6)
_cell_measurement_reflns_used 6082
_cell_measurement_temperature 180(2)
_cell_measurement_theta_max 23.13
_cell_measurement_theta_min 2.15
_cell_volume 4396.4(3)
_computing_cell_refinement 'SAINT v.7.06a (Bruker, 2003)'
_computing_data_collection 'APEX2 v.1.0-22 (Bruker-Nonius, 2004)'
_computing_data_reduction 'SAINT v.7.06a'
_computing_molecular_graphics 'SHELXTL v.6.10'
_computing_publication_material 'SHELXTL v.6.10'
_computing_structure_refinement 'SHELXTL v.6.10'
_computing_structure_solution 'SHELXTL v.6.10 (Sheldrick, 2000)'
_diffrn_ambient_temperature 180(2)
_diffrn_measured_fraction_theta_full 0.997
_diffrn_measured_fraction_theta_max 0.997
_diffrn_measurement_device_type 'Bruker-Nonius X8APEX-II CCD'
_diffrn_measurement_method 'thin-slice \w and \f scans'
_diffrn_radiation_monochromator graphite
_diffrn_radiation_source 'fine-focus sealed tube'
_diffrn_radiation_type MoK\a
_diffrn_radiation_wavelength 0.71073
_diffrn_reflns_av_R_equivalents 0.0538
_diffrn_reflns_av_sigmaI/netI 0.0520
_diffrn_reflns_limit_h_max 15
_diffrn_reflns_limit_h_min -15
_diffrn_reflns_limit_k_max 27
_diffrn_reflns_limit_k_min -27
_diffrn_reflns_limit_l_max 20
_diffrn_reflns_limit_l_min -20
_diffrn_reflns_number 77742
_diffrn_reflns_theta_full 26.37
_diffrn_reflns_theta_max 26.37
_diffrn_reflns_theta_min 3.53
_diffrn_standards_number 0
_exptl_absorpt_coefficient_mu 0.950
_exptl_absorpt_correction_T_max 0.981
_exptl_absorpt_correction_T_min 0.865
_exptl_absorpt_correction_type multi-scan
_exptl_absorpt_process_details 'SADABS (Sheldrick, 2003)'
_exptl_crystal_colour brown
_exptl_crystal_density_diffrn 1.548
_exptl_crystal_density_method 'not measured'
_exptl_crystal_description plate
_exptl_crystal_F_000 2116
_exptl_crystal_size_max 0.30
_exptl_crystal_size_mid 0.15
_exptl_crystal_size_min 0.02
_refine_diff_density_max 0.727
_refine_diff_density_min -0.561
_refine_diff_density_rms 0.070
_refine_ls_extinction_method none
_refine_ls_goodness_of_fit_ref 1.075
_refine_ls_hydrogen_treatment constr
_refine_ls_matrix_type full
_refine_ls_number_parameters 583
_refine_ls_number_reflns 8973
_refine_ls_number_restraints 0
_refine_ls_restrained_S_all 1.075
_refine_ls_R_factor_all 0.0775
_refine_ls_R_factor_gt 0.0436
_refine_ls_shift/su_max 0.001
_refine_ls_shift/su_mean 0.000
_refine_ls_structure_factor_coef Fsqd
_refine_ls_weighting_details 'calc w=1/[\s^2^(Fo^2^)+(0.0594P)^2^+2.1733P] where P=(Fo^2^+2Fc^2^)/3'
_refine_ls_weighting_scheme calc
_refine_ls_wR_factor_gt 0.1120
_refine_ls_wR_factor_ref 0.1218
_reflns_number_gt 6094
_reflns_number_total 8973
_reflns_threshold_expression I>2\s(I)
_cod_data_source_file c0dt01552k.txt
_cod_data_source_block 13_H2O
_cod_original_sg_symbol_H-M 'P 21/n'
_cod_database_code 7015385

loop_
_symmetry_equiv_pos_as_xyz
'x, y, z'
'-x+1/2, y+1/2, -z+1/2'
'-x, -y, -z'
'x-1/2, -y-1/2, z-1/2'

loop_
_atom_site_label
_atom_site_type_symbol
_atom_site_fract_x
_atom_site_fract_y
_atom_site_fract_z
_atom_site_U_iso_or_equiv
_atom_site_adp_type
_atom_site_occupancy
_atom_site_symmetry_multiplicity
_atom_site_calc_flag
_atom_site_refinement_flags
_atom_site_disorder_assembly
_atom_site_disorder_group
Co1 Co 0.45825(4) 0.187161(17) 0.58877(2) 0.02712(12) Uani 1 1 d . . .
Co2 Co 0.52917(3) 0.263051(18) 0.76839(2) 0.02452(12) Uani 1 1 d . . .
O1 O 0.53642(16) 0.25633(8) 0.65374(11) 0.0238(4) Uani 1 1 d . . .
O2 O 0.32956(19) 0.18846(10) 0.65962(13) 0.0384(6) Uani 1 1 d . . .
O3 O 0.37241(17) 0.25601(10) 0.76120(12) 0.0315(5) Uani 1 1 d . . .
O4 O 0.53883(19) 0.12641(9) 0.67026(12) 0.0359(5) Uani 1 1 d . . .
O5 O 0.54418(18) 0.17765(9) 0.78979(12) 0.0309(5) Uani 1 1 d . . .
N1 N 0.5832(2) 0.18771(10) 0.50327(14) 0.0280(6) Uani 1 1 d . . .
N2 N 0.3940(2) 0.25602(11) 0.50679(15) 0.0291(6) Uani 1 1 d . . .
N3 N 0.4152(2) 0.11033(12) 0.51530(16) 0.0372(7) Uani 1 1 d . . .
N4 N 0.5200(2) 0.35299(11) 0.76662(14) 0.0266(6) Uani 1 1 d . . .
N5 N 0.6852(2) 0.27524(11) 0.77378(14) 0.0259(6) Uani 1 1 d . . .
N6 N 0.5150(2) 0.27663(12) 0.88418(15) 0.0302(6) Uani 1 1 d . . .
C1 C 0.5888(2) 0.30002(12) 0.61276(17) 0.0233(6) Uani 1 1 d . . .
C2 C 0.6647(2) 0.28324(13) 0.55823(17) 0.0253(7) Uani 1 1 d . . .
C3 C 0.7159(3) 0.32921(14) 0.51590(18) 0.0305(7) Uani 1 1 d . . .
H3A H 0.7680 0.3179 0.4787 0.037 Uiso 1 1 calc R . .
C4 C 0.6932(3) 0.39096(14) 0.52638(18) 0.0323(7) Uani 1 1 d . . .
C5 C 0.6171(3) 0.40581(13) 0.58125(18) 0.0288(7) Uani 1 1 d . . .
H5A H 0.6007 0.4477 0.5899 0.035 Uiso 1 1 calc R . .
C6 C 0.5641(2) 0.36144(13) 0.62397(17) 0.0251(7) Uani 1 1 d . . .
C7 C 0.7483(3) 0.44189(15) 0.4795(2) 0.0412(9) Uani 1 1 d . . .
C8 C 0.6573(4) 0.48089(19) 0.4337(3) 0.0633(12) Uani 1 1 d . . .
H8A H 0.6907 0.5155 0.4071 0.095 Uiso 1 1 calc R . .
H8B H 0.6071 0.4962 0.4726 0.095 Uiso 1 1 calc R . .
H8C H 0.6167 0.4556 0.3927 0.095 Uiso 1 1 calc R . .
C9 C 0.8215(4) 0.41698(19) 0.4171(3) 0.0820(16) Uani 1 1 d . . .
H9A H 0.8827 0.3946 0.4450 0.123 Uiso 1 1 calc R . .
H9B H 0.8498 0.4510 0.3861 0.123 Uiso 1 1 calc R . .
H9C H 0.7792 0.3893 0.3800 0.123 Uiso 1 1 calc R . .
C10 C 0.8141(3) 0.48279(18) 0.5403(3) 0.0608(11) Uani 1 1 d . . .
H10A H 0.8730 0.4589 0.5686 0.091 Uiso 1 1 calc R . .
H10B H 0.7658 0.4990 0.5799 0.091 Uiso 1 1 calc R . .
H10C H 0.8458 0.5168 0.5112 0.091 Uiso 1 1 calc R . .
C11 C 0.6848(3) 0.21687(14) 0.54008(18) 0.0292(7) Uani 1 1 d . . .
H11A H 0.7433 0.2135 0.5021 0.035 Uiso 1 1 calc R . .
H11B H 0.7095 0.1953 0.5910 0.035 Uiso 1 1 calc R . .
C12 C 0.5400(3) 0.22070(14) 0.42886(17) 0.0316(7) Uani 1 1 d . . .
H12A H 0.5031 0.1912 0.3903 0.038 Uiso 1 1 calc R . .
H12B H 0.6016 0.2393 0.4021 0.038 Uiso 1 1 calc R . .
C13 C 0.4608(3) 0.26962(14) 0.44832(17) 0.0304(7) Uani 1 1 d . . .
C14 C 0.4527(3) 0.32509(14) 0.40685(19) 0.0368(8) Uani 1 1 d . . .
H14A H 0.5012 0.3343 0.3662 0.044 Uiso 1 1 calc R . .
C15 C 0.3737(3) 0.36647(15) 0.4255(2) 0.0416(9) Uani 1 1 d . . .
H15A H 0.3671 0.4046 0.3980 0.050 Uiso 1 1 calc R . .
C16 C 0.3041(3) 0.35193(15) 0.4848(2) 0.0406(8) Uani 1 1 d . . .
H16A H 0.2480 0.3795 0.4980 0.049 Uiso 1 1 calc R . .
C17 C 0.3177(3) 0.29663(15) 0.5243(2) 0.0348(8) Uani 1 1 d . . .
H17A H 0.2708 0.2869 0.5658 0.042 Uiso 1 1 calc R . .
C18 C 0.6029(3) 0.12256(13) 0.48478(19) 0.0359(8) Uani 1 1 d . . .
H18A H 0.6460 0.1031 0.5311 0.043 Uiso 1 1 calc R . .
H18B H 0.6450 0.1192 0.4360 0.043 Uiso 1 1 calc R . .
C19 C 0.4941(3) 0.09064(14) 0.46968(18) 0.0365(8) Uani 1 1 d . . .
C20 C 0.4759(4) 0.04393(15) 0.4130(2) 0.0451(9) Uani 1 1 d . . .
H20A H 0.5324 0.0311 0.3804 0.054 Uiso 1 1 calc R . .
C21 C 0.3743(4) 0.01668(16) 0.4053(2) 0.0530(11) Uani 1 1 d . . .
H21A H 0.3597 -0.0151 0.3667 0.064 Uiso 1 1 calc R . .
C22 C 0.2947(4) 0.03550(16) 0.4530(2) 0.0524(11) Uani 1 1 d . . .
H22A H 0.2250 0.0163 0.4491 0.063 Uiso 1 1 calc R . .
C23 C 0.3167(3) 0.08298(16) 0.5075(2) 0.0457(9) Uani 1 1 d . . .
H23A H 0.2607 0.0966 0.5401 0.055 Uiso 1 1 calc R . .
C24 C 0.4823(3) 0.37718(14) 0.68401(17) 0.0294(7) Uani 1 1 d . . .
H24A H 0.4735 0.4222 0.6867 0.035 Uiso 1 1 calc R . .
H24B H 0.4103 0.3592 0.6661 0.035 Uiso 1 1 calc R . .
C25 C 0.6307(2) 0.37851(14) 0.79318(18) 0.0298(7) Uani 1 1 d . . .
H25A H 0.6414 0.4180 0.7655 0.036 Uiso 1 1 calc R . .
H25B H 0.6360 0.3859 0.8527 0.036 Uiso 1 1 calc R . .
C26 C 0.7166(3) 0.33437(14) 0.77238(17) 0.0286(7) Uani 1 1 d . . .
C27 C 0.8207(3) 0.35081(15) 0.75365(19) 0.0359(8) Uani 1 1 d . . .
H27A H 0.8415 0.3927 0.7529 0.043 Uiso 1 1 calc R . .
C28 C 0.8941(3) 0.30541(16) 0.7361(2) 0.0400(8) Uani 1 1 d . . .
H28A H 0.9655 0.3157 0.7217 0.048 Uiso 1 1 calc R . .
C29 C 0.8624(3) 0.24519(15) 0.73964(19) 0.0348(8) Uani 1 1 d . . .
H29A H 0.9123 0.2134 0.7294 0.042 Uiso 1 1 calc R . .
C30 C 0.7585(3) 0.23159(14) 0.75805(18) 0.0301(7) Uani 1 1 d . . .
H30A H 0.7370 0.1899 0.7599 0.036 Uiso 1 1 calc R . .
C31 C 0.4420(3) 0.37021(15) 0.82830(18) 0.0343(8) Uani 1 1 d . . .
H31A H 0.4498 0.4141 0.8425 0.041 Uiso 1 1 calc R . .
H31B H 0.3656 0.3625 0.8068 0.041 Uiso 1 1 calc R . .
C32 C 0.4708(3) 0.33132(15) 0.90095(19) 0.0335(8) Uani 1 1 d . . .
C33 C 0.4568(3) 0.34855(18) 0.9801(2) 0.0440(9) Uani 1 1 d . . .
H33A H 0.4267 0.3874 0.9914 0.053 Uiso 1 1 calc R . .
C34 C 0.4872(3) 0.30863(19) 1.0424(2) 0.0515(10) Uani 1 1 d . . .
H34A H 0.4792 0.3200 1.0973 0.062 Uiso 1 1 calc R . .
C35 C 0.5291(3) 0.25249(19) 1.0249(2) 0.0474(10) Uani 1 1 d . . .
H35A H 0.5481 0.2241 1.0672 0.057 Uiso 1 1 calc R . .
C36 C 0.5433(3) 0.23764(16) 0.94458(19) 0.0376(8) Uani 1 1 d . . .
H36A H 0.5737 0.1990 0.9323 0.045 Uiso 1 1 calc R . .
C37 C 0.3065(3) 0.21972(14) 0.72034(18) 0.0300(7) Uani 1 1 d . . .
C38 C 0.1945(3) 0.21637(19) 0.7474(2) 0.0505(10) Uani 1 1 d . . .
H38A H 0.1509 0.1876 0.7127 0.076 Uiso 1 1 calc R . .
H38B H 0.1607 0.2570 0.7435 0.076 Uiso 1 1 calc R . .
H38C H 0.1976 0.2023 0.8040 0.076 Uiso 1 1 calc R . .
C39 C 0.5496(3) 0.12900(14) 0.74545(19) 0.0314(7) Uani 1 1 d . . .
C40 C 0.5761(3) 0.07129(15) 0.7928(2) 0.0458(9) Uani 1 1 d . . .
H40A H 0.5236 0.0393 0.7752 0.069 Uiso 1 1 calc R . .
H40B H 0.5717 0.0792 0.8510 0.069 Uiso 1 1 calc R . .
H40C H 0.6503 0.0578 0.7831 0.069 Uiso 1 1 calc R . .
Cl1 Cl 0.90526(8) 0.06262(4) 0.70367(5) 0.0431(2) Uani 1 1 d . . .
O1A O 0.9917(2) 0.10359(12) 0.73027(17) 0.0619(8) Uani 1 1 d . . .
O1B O 0.8717(3) 0.02719(13) 0.76931(18) 0.0851(11) Uani 1 1 d . . .
O1C O 0.9415(3) 0.02140(14) 0.64417(18) 0.0761(9) Uani 1 1 d . . .
O1D O 0.8167(3) 0.09700(14) 0.6683(2) 0.0913(11) Uani 1 1 d . . .
Cl2 Cl 0.14336(7) 0.40256(4) 0.71220(6) 0.0490(2) Uani 1 1 d . . .
O2A O 0.0439(3) 0.43177(17) 0.7000(3) 0.1021(13) Uani 1 1 d . . .
O2B O 0.1595(4) 0.3631(2) 0.6489(2) 0.1330(17) Uani 1 1 d . . .
O2C O 0.2296(3) 0.44491(19) 0.7203(3) 0.1248(16) Uani 1 1 d . . .
O2D O 0.1448(3) 0.36752(14) 0.78570(17) 0.0729(9) Uani 1 1 d . . .
O1W O 0.1757(10) -0.0004(5) 0.6177(7) 0.157(3) Uiso 0.50 1 d P A 1
O2W O 0.2735(18) 0.0439(10) 0.6858(13) 0.157(3) Uiso 0.25 1 d P B 2
O3W O 0.1115(19) 0.0063(10) 0.5611(14) 0.157(3) Uiso 0.25 1 d P C 3

loop_
_atom_site_aniso_label
_atom_site_aniso_U_11
_atom_site_aniso_U_22
_atom_site_aniso_U_33
_atom_site_aniso_U_23
_atom_site_aniso_U_13
_atom_site_aniso_U_12
Co1 0.0364(3) 0.0216(2) 0.0224(2) -0.00108(17) -0.00363(18) -0.00459(18)
Co2 0.0296(2) 0.0239(2) 0.0194(2) -0.00059(16) -0.00188(17) -0.00152(18)
O1 0.0326(12) 0.0199(10) 0.0184(10) -0.0005(8) -0.0007(9) -0.0044(9)
O2 0.0426(14) 0.0406(13) 0.0324(12) -0.0076(11) 0.0053(11) -0.0123(11)
O3 0.0302(12) 0.0368(12) 0.0271(11) -0.0024(10) 0.0004(10) -0.0032(10)
O4 0.0558(15) 0.0229(11) 0.0279(12) 0.0016(9) -0.0044(11) 0.0018(10)
O5 0.0414(13) 0.0263(11) 0.0244(11) 0.0029(9) -0.0010(10) -0.0028(10)
N1 0.0431(16) 0.0179(13) 0.0222(13) -0.0015(10) -0.0025(12) 0.0020(11)
N2 0.0334(15) 0.0264(14) 0.0259(14) -0.0025(11) -0.0076(12) -0.0023(12)
N3 0.0476(18) 0.0268(14) 0.0350(15) 0.0005(12) -0.0109(14) -0.0054(13)
N4 0.0311(14) 0.0267(13) 0.0218(13) -0.0043(10) 0.0001(11) 0.0024(11)
N5 0.0319(14) 0.0250(14) 0.0198(12) 0.0000(10) -0.0045(11) -0.0008(11)
N6 0.0298(15) 0.0361(15) 0.0240(13) -0.0006(12) -0.0017(12) -0.0002(12)
C1 0.0288(16) 0.0201(15) 0.0197(14) -0.0002(12) -0.0061(13) -0.0029(13)
C2 0.0306(17) 0.0236(15) 0.0209(15) -0.0010(12) -0.0033(14) -0.0020(13)
C3 0.0359(18) 0.0311(17) 0.0246(15) -0.0025(13) 0.0033(14) -0.0029(14)
C4 0.043(2) 0.0250(17) 0.0289(17) 0.0022(14) 0.0007(16) -0.0065(15)
C5 0.0368(18) 0.0190(15) 0.0298(16) -0.0007(13) -0.0026(15) -0.0009(13)
C6 0.0298(17) 0.0251(16) 0.0193(14) 0.0018(12) -0.0045(13) 0.0025(13)
C7 0.055(2) 0.0301(18) 0.0397(19) 0.0051(15) 0.0129(18) -0.0104(17)
C8 0.072(3) 0.056(3) 0.061(3) 0.026(2) 0.001(2) -0.010(2)
C9 0.114(4) 0.045(2) 0.096(4) 0.015(2) 0.070(3) -0.011(3)
C10 0.058(3) 0.045(2) 0.079(3) 0.007(2) 0.002(2) -0.019(2)
C11 0.0335(18) 0.0257(16) 0.0281(16) 0.0008(13) 0.0010(15) 0.0021(14)
C12 0.047(2) 0.0268(17) 0.0205(15) -0.0021(13) 0.0005(15) 0.0008(15)
C13 0.0417(19) 0.0298(17) 0.0178(15) -0.0023(13) -0.0104(15) -0.0029(15)
C14 0.057(2) 0.0306(18) 0.0218(16) 0.0030(14) -0.0057(16) -0.0004(17)
C15 0.058(2) 0.0266(18) 0.0375(19) 0.0014(15) -0.0129(19) 0.0062(17)
C16 0.043(2) 0.0335(19) 0.043(2) -0.0048(16) -0.0090(18) 0.0081(16)
C17 0.0296(18) 0.040(2) 0.0335(18) 0.0006(15) -0.0080(15) -0.0049(15)
C18 0.055(2) 0.0230(17) 0.0292(17) -0.0017(14) 0.0009(16) 0.0046(16)
C19 0.062(2) 0.0222(17) 0.0233(16) 0.0004(13) -0.0079(17) 0.0019(16)
C20 0.078(3) 0.0256(18) 0.0296(18) -0.0009(14) -0.0099(18) 0.0002(19)
C21 0.095(3) 0.0260(19) 0.034(2) 0.0003(16) -0.020(2) -0.008(2)
C22 0.064(3) 0.032(2) 0.056(2) 0.0047(18) -0.029(2) -0.0124(19)
C23 0.052(2) 0.036(2) 0.046(2) 0.0011(17) -0.0121(18) -0.0086(18)
C24 0.0351(18) 0.0259(16) 0.0266(16) 0.0014(13) -0.0006(14) 0.0019(14)
C25 0.0351(18) 0.0273(17) 0.0266(16) -0.0052(13) -0.0012(14) -0.0054(14)
C26 0.0362(19) 0.0271(17) 0.0214(15) -0.0019(13) -0.0048(14) -0.0025(14)
C27 0.039(2) 0.0350(19) 0.0321(18) -0.0055(15) -0.0060(16) -0.0093(16)
C28 0.0297(18) 0.052(2) 0.0378(19) -0.0034(17) -0.0031(16) -0.0042(17)
C29 0.0343(19) 0.0382(19) 0.0309(17) -0.0028(15) -0.0048(15) 0.0071(15)
C30 0.0354(18) 0.0294(17) 0.0244(16) 0.0011(13) -0.0047(14) 0.0018(15)
C31 0.0371(19) 0.0362(19) 0.0296(17) -0.0052(14) 0.0029(15) 0.0060(15)
C32 0.0289(17) 0.043(2) 0.0285(17) -0.0054(15) 0.0010(15) -0.0026(15)
C33 0.044(2) 0.055(2) 0.0332(19) -0.0100(17) 0.0062(17) 0.0041(18)
C34 0.052(2) 0.077(3) 0.0253(18) -0.0063(19) 0.0073(18) 0.005(2)
C35 0.045(2) 0.071(3) 0.0247(18) 0.0084(18) -0.0014(16) 0.001(2)
C36 0.0359(19) 0.047(2) 0.0293(17) 0.0045(16) -0.0029(15) -0.0003(16)
C37 0.0371(19) 0.0267(16) 0.0255(16) 0.0062(14) -0.0033(15) -0.0072(14)
C38 0.043(2) 0.057(2) 0.052(2) -0.0091(19) 0.0072(19) -0.0111(19)
C39 0.0346(19) 0.0265(17) 0.0328(18) 0.0050(14) 0.0017(15) -0.0028(14)
C40 0.066(3) 0.0307(19) 0.041(2) 0.0085(16) 0.0054(19) 0.0022(18)
Cl1 0.0537(6) 0.0293(4) 0.0451(5) -0.0038(4) -0.0035(4) -0.0026(4)
O1A 0.0631(18) 0.0504(16) 0.0693(19) -0.0149(14) -0.0126(15) -0.0140(14)
O1B 0.148(3) 0.0454(17) 0.0640(19) 0.0061(15) 0.021(2) -0.0157(19)
O1C 0.089(2) 0.068(2) 0.071(2) -0.0355(16) 0.0083(18) -0.0091(17)
O1D 0.069(2) 0.0534(19) 0.145(3) 0.015(2) -0.033(2) 0.0077(16)
Cl2 0.0436(5) 0.0454(5) 0.0595(6) 0.0097(5) 0.0138(5) 0.0009(4)
O2A 0.059(2) 0.090(3) 0.157(4) 0.030(2) 0.004(2) 0.0325(19)
O2B 0.215(5) 0.127(3) 0.061(2) -0.026(2) 0.040(3) 0.052(3)
O2C 0.097(3) 0.130(3) 0.143(4) 0.072(3) -0.019(3) -0.064(3)
O2D 0.091(2) 0.071(2) 0.0576(18) 0.0189(15) 0.0130(17) -0.0124(17)

loop_
_atom_type_symbol
_atom_type_description
_atom_type_scat_dispersion_real
_atom_type_scat_dispersion_imag
_atom_type_scat_source
C C 0.0033 0.0016 'International Tables Vol C Tables 4.2.6.8 and 6.1.1.4'
H H 0.0000 0.0000 'International Tables Vol C Tables 4.2.6.8 and 6.1.1.4'
N N 0.0061 0.0033 'International Tables Vol C Tables 4.2.6.8 and 6.1.1.4'
O O 0.0106 0.0060 'International Tables Vol C Tables 4.2.6.8 and 6.1.1.4'
Cl Cl 0.1484 0.1585 'International Tables Vol C Tables 4.2.6.8 and 6.1.1.4'
Co Co 0.3494 0.9721 'International Tables Vol C Tables 4.2.6.8 and 6.1.1.4'

loop_
_geom_angle_atom_site_label_1
_geom_angle_atom_site_label_2
_geom_angle_atom_site_label_3
_geom_angle
_geom_angle_site_symmetry_1
_geom_angle_site_symmetry_3
_geom_angle_publ_flag
O2 Co1 O1 92.40(8) . . ?
O2 Co1 O4 89.37(9) . . ?
O1 Co1 O4 87.33(8) . . ?
O2 Co1 N3 99.74(10) . . ?
O1 Co1 N3 166.56(10) . . ?
O4 Co1 N3 87.05(9) . . ?
O2 Co1 N2 95.09(10) . . ?
O1 Co1 N2 86.89(8) . . ?
O4 Co1 N2 172.84(10) . . ?
N3 Co1 N2 97.68(10) . . ?
O2 Co1 N1 174.21(9) . . ?
O1 Co1 N1 90.60(8) . . ?
O4 Co1 N1 95.71(9) . . ?
N3 Co1 N1 77.83(10) . . ?
N2 Co1 N1 80.13(10) . . ?
O1 Co2 O5 95.56(8) . . ?
O1 Co2 O3 93.11(9) . . ?
O5 Co2 O3 90.86(9) . . ?
O1 Co2 N5 86.30(9) . . ?
O5 Co2 N5 92.60(10) . . ?
O3 Co2 N5 176.53(10) . . ?
O1 Co2 N6 175.03(10) . . ?
O5 Co2 N6 89.00(10) . . ?
O3 Co2 N6 84.84(10) . . ?
N5 Co2 N6 95.48(10) . . ?
O1 Co2 N4 93.97(9) . . ?
O5 Co2 N4 170.09(9) . . ?
O3 Co2 N4 91.33(10) . . ?
N5 Co2 N4 85.31(10) . . ?
N6 Co2 N4 81.58(10) . . ?
C1 O1 Co2 119.91(16) . . ?
C1 O1 Co1 118.61(16) . . ?
Co2 O1 Co1 121.37(9) . . ?
C37 O2 Co1 133.9(2) . . ?
C37 O3 Co2 131.8(2) . . ?
C39 O4 Co1 128.7(2) . . ?
C39 O5 Co2 135.09(19) . . ?
C18 N1 C12 110.5(2) . . ?
C18 N1 C11 110.6(2) . . ?
C12 N1 C11 111.3(2) . . ?
C18 N1 Co1 105.32(18) . . ?
C12 N1 Co1 108.43(19) . . ?
C11 N1 Co1 110.45(17) . . ?
C17 N2 C13 118.8(3) . . ?
C17 N2 Co1 124.2(2) . . ?
C13 N2 Co1 113.2(2) . . ?
C19 N3 C23 119.0(3) . . ?
C19 N3 Co1 114.6(2) . . ?
C23 N3 Co1 126.3(3) . . ?
C31 N4 C24 111.1(2) . . ?
C31 N4 C25 108.5(2) . . ?
C24 N4 C25 110.1(2) . . ?
C31 N4 Co2 106.27(18) . . ?
C24 N4 Co2 112.26(17) . . ?
C25 N4 Co2 108.49(18) . . ?
C30 N5 C26 118.6(3) . . ?
C30 N5 Co2 124.5(2) . . ?
C26 N5 Co2 114.5(2) . . ?
C36 N6 C32 119.9(3) . . ?
C36 N6 Co2 126.5(2) . . ?
C32 N6 Co2 113.7(2) . . ?
O1 C1 C2 120.0(2) . . ?
O1 C1 C6 119.8(3) . . ?
C2 C1 C6 120.2(3) . . ?
C1 C2 C3 118.7(3) . . ?
C1 C2 C11 120.7(3) . . ?
C3 C2 C11 120.5(3) . . ?
C4 C3 C2 122.2(3) . . ?
C4 C3 H3A 118.9 . . ?
C2 C3 H3A 118.9 . . ?
C5 C4 C3 117.3(3) . . ?
C5 C4 C7 120.0(3) . . ?
C3 C4 C7 122.7(3) . . ?
C4 C5 C6 122.1(3) . . ?
C4 C5 H5A 119.0 . . ?
C6 C5 H5A 119.0 . . ?
C5 C6 C1 119.5(3) . . ?
C5 C6 C24 122.4(3) . . ?
C1 C6 C24 118.1(3) . . ?
C9 C7 C10 110.2(4) . . ?
C9 C7 C4 112.7(3) . . ?
C10 C7 C4 109.0(3) . . ?
C9 C7 C8 107.9(3) . . ?
C10 C7 C8 108.7(3) . . ?
C4 C7 C8 108.3(3) . . ?
C7 C8 H8A 109.5 . . ?
C7 C8 H8B 109.5 . . ?
H8A C8 H8B 109.5 . . ?
C7 C8 H8C 109.5 . . ?
H8A C8 H8C 109.5 . . ?
H8B C8 H8C 109.5 . . ?
C7 C9 H9A 109.5 . . ?
C7 C9 H9B 109.5 . . ?
H9A C9 H9B 109.5 . . ?
C7 C9 H9C 109.5 . . ?
H9A C9 H9C 109.5 . . ?
H9B C9 H9C 109.5 . . ?
C7 C10 H10A 109.5 . . ?
C7 C10 H10B 109.5 . . ?
H10A C10 H10B 109.5 . . ?
C7 C10 H10C 109.5 . . ?
H10A C10 H10C 109.5 . . ?
H10B C10 H10C 109.5 . . ?
N1 C11 C2 110.5(2) . . ?
N1 C11 H11A 109.6 . . ?
C2 C11 H11A 109.6 . . ?
N1 C11 H11B 109.6 . . ?
C2 C11 H11B 109.6 . . ?
H11A C11 H11B 108.1 . . ?
N1 C12 C13 111.5(2) . . ?
N1 C12 H12A 109.3 . . ?
C13 C12 H12A 109.3 . . ?
N1 C12 H12B 109.3 . . ?
C13 C12 H12B 109.3 . . ?
H12A C12 H12B 108.0 . . ?
N2 C13 C14 121.4(3) . . ?
N2 C13 C12 115.9(3) . . ?
C14 C13 C12 122.7(3) . . ?
C15 C14 C13 119.1(3) . . ?
C15 C14 H14A 120.4 . . ?
C13 C14 H14A 120.4 . . ?
C14 C15 C16 119.3(3) . . ?
C14 C15 H15A 120.3 . . ?
C16 C15 H15A 120.3 . . ?
C17 C16 C15 118.5(3) . . ?
C17 C16 H16A 120.8 . . ?
C15 C16 H16A 120.8 . . ?
N2 C17 C16 122.9(3) . . ?
N2 C17 H17A 118.6 . . ?
C16 C17 H17A 118.6 . . ?
N1 C18 C19 108.8(3) . . ?
N1 C18 H18A 109.9 . . ?
C19 C18 H18A 109.9 . . ?
N1 C18 H18B 109.9 . . ?
C19 C18 H18B 109.9 . . ?
H18A C18 H18B 108.3 . . ?
N3 C19 C20 121.8(3) . . ?
N3 C19 C18 115.2(3) . . ?
C20 C19 C18 123.1(3) . . ?
C21 C20 C19 118.5(4) . . ?
C21 C20 H20A 120.7 . . ?
C19 C20 H20A 120.7 . . ?
C22 C21 C20 119.8(3) . . ?
C22 C21 H21A 120.1 . . ?
C20 C21 H21A 120.1 . . ?
C21 C22 C23 119.2(4) . . ?
C21 C22 H22A 120.4 . . ?
C23 C22 H22A 120.4 . . ?
N3 C23 C22 121.6(4) . . ?
N3 C23 H23A 119.2 . . ?
C22 C23 H23A 119.2 . . ?
N4 C24 C6 110.0(2) . . ?
N4 C24 H24A 109.7 . . ?
C6 C24 H24A 109.7 . . ?
N4 C24 H24B 109.7 . . ?
C6 C24 H24B 109.7 . . ?
H24A C24 H24B 108.2 . . ?
C26 C25 N4 109.4(2) . . ?
C26 C25 H25A 109.8 . . ?
N4 C25 H25A 109.8 . . ?
C26 C25 H25B 109.8 . . ?
N4 C25 H25B 109.8 . . ?
H25A C25 H25B 108.2 . . ?
N5 C26 C27 121.5(3) . . ?
N5 C26 C25 114.2(3) . . ?
C27 C26 C25 124.3(3) . . ?
C26 C27 C28 119.1(3) . . ?
C26 C27 H27A 120.5 . . ?
C28 C27 H27A 120.5 . . ?
C29 C28 C27 119.1(3) . . ?
C29 C28 H28A 120.4 . . ?
C27 C28 H28A 120.4 . . ?
C30 C29 C28 119.3(3) . . ?
C30 C29 H29A 120.3 . . ?
C28 C29 H29A 120.3 . . ?
N5 C30 C29 122.4(3) . . ?
N5 C30 H30A 118.8 . . ?
C29 C30 H30A 118.8 . . ?
C32 C31 N4 106.2(2) . . ?
C32 C31 H31A 110.5 . . ?
N4 C31 H31A 110.5 . . ?
C32 C31 H31B 110.5 . . ?
N4 C31 H31B 110.5 . . ?
H31A C31 H31B 108.7 . . ?
N6 C32 C33 121.0(3) . . ?
N6 C32 C31 114.5(3) . . ?
C33 C32 C31 124.4(3) . . ?
C34 C33 C32 119.1(3) . . ?
C34 C33 H33A 120.5 . . ?
C32 C33 H33A 120.5 . . ?
C35 C34 C33 119.7(3) . . ?
C35 C34 H34A 120.2 . . ?
C33 C34 H34A 120.2 . . ?
C34 C35 C36 119.2(3) . . ?
C34 C35 H35A 120.4 . . ?
C36 C35 H35A 120.4 . . ?
N6 C36 C35 121.2(3) . . ?
N6 C36 H36A 119.4 . . ?
C35 C36 H36A 119.4 . . ?
O2 C37 O3 125.5(3) . . ?
O2 C37 C38 118.8(3) . . ?
O3 C37 C38 115.7(3) . . ?
C37 C38 H38A 109.5 . . ?
C37 C38 H38B 109.5 . . ?
H38A C38 H38B 109.5 . . ?
C37 C38 H38C 109.5 . . ?
H38A C38 H38C 109.5 . . ?
H38B C38 H38C 109.5 . . ?
O4 C39 O5 126.6(3) . . ?
O4 C39 C40 118.9(3) . . ?
O5 C39 C40 114.4(3) . . ?
C39 C40 H40A 109.5 . . ?
C39 C40 H40B 109.5 . . ?
H40A C40 H40B 109.5 . . ?
C39 C40 H40C 109.5 . . ?
H40A C40 H40C 109.5 . . ?
H40B C40 H40C 109.5 . . ?
O1D Cl1 O1B 110.3(2) . . ?
O1D Cl1 O1C 108.8(2) . . ?
O1B Cl1 O1C 107.64(19) . . ?
O1D Cl1 O1A 108.79(18) . . ?
O1B Cl1 O1A 111.07(19) . . ?
O1C Cl1 O1A 110.16(18) . . ?
O2A Cl2 O2B 110.8(3) . . ?
O2A Cl2 O2C 111.1(3) . . ?
O2B Cl2 O2C 109.6(3) . . ?
O2A Cl2 O2D 109.0(2) . . ?
O2B Cl2 O2D 108.2(2) . . ?
O2C Cl2 O2D 108.1(2) . . ?

loop_
_geom_bond_atom_site_label_1
_geom_bond_atom_site_label_2
_geom_bond_distance
_geom_bond_site_symmetry_2
_geom_bond_publ_flag
Co1 Co2 3.4454(5) . ?
Co1 O2 2.031(2) . ?
Co1 O1 2.0474(19) . ?
Co1 O4 2.083(2) . ?
Co1 N3 2.113(3) . ?
Co1 N2 2.132(2) . ?
Co1 N1 2.157(3) . ?
Co2 O1 1.9032(18) . ?
Co2 O5 1.905(2) . ?
Co2 O3 1.921(2) . ?
Co2 N5 1.925(3) . ?
Co2 N6 1.951(2) . ?
Co2 N4 1.968(2) . ?
O1 C1 1.358(3) . ?
O2 C37 1.261(4) . ?
O3 C37 1.285(4) . ?
O4 C39 1.237(4) . ?
O5 C39 1.294(4) . ?
N1 C18 1.480(4) . ?
N1 C12 1.484(4) . ?
N1 C11 1.486(4) . ?
N2 C17 1.336(4) . ?
N2 C13 1.344(4) . ?
N3 C19 1.340(4) . ?
N3 C23 1.343(4) . ?
N4 C31 1.494(4) . ?
N4 C24 1.500(4) . ?
N4 C25 1.501(4) . ?
N5 C30 1.349(4) . ?
N5 C26 1.349(4) . ?
N6 C36 1.335(4) . ?
N6 C32 1.349(4) . ?
C1 C2 1.390(4) . ?
C1 C6 1.391(4) . ?
C2 C3 1.398(4) . ?
C2 C11 1.505(4) . ?
C3 C4 1.391(4) . ?
C3 H3A 0.950 . ?
C4 C5 1.385(4) . ?
C4 C7 1.539(4) . ?
C5 C6 1.388(4) . ?
C5 H5A 0.950 . ?
C6 C24 1.501(4) . ?
C7 C9 1.515(5) . ?
C7 C10 1.526(5) . ?
C7 C8 1.552(5) . ?
C8 H8A 0.980 . ?
C8 H8B 0.980 . ?
C8 H8C 0.980 . ?
C9 H9A 0.980 . ?
C9 H9B 0.980 . ?
C9 H9C 0.980 . ?
C10 H10A 0.980 . ?
C10 H10B 0.980 . ?
C10 H10C 0.980 . ?
C11 H11A 0.990 . ?
C11 H11B 0.990 . ?
C12 C13 1.495(4) . ?
C12 H12A 0.990 . ?
C12 H12B 0.990 . ?
C13 C14 1.391(4) . ?
C14 C15 1.377(5) . ?
C14 H14A 0.950 . ?
C15 C16 1.381(5) . ?
C15 H15A 0.950 . ?
C16 C17 1.377(5) . ?
C16 H16A 0.950 . ?
C17 H17A 0.950 . ?
C18 C19 1.508(5) . ?
C18 H18A 0.990 . ?
C18 H18B 0.990 . ?
C19 C20 1.390(4) . ?
C20 C21 1.377(6) . ?
C20 H20A 0.950 . ?
C21 C22 1.362(6) . ?
C21 H21A 0.950 . ?
C22 C23 1.384(5) . ?
C22 H22A 0.950 . ?
C23 H23A 0.950 . ?
C24 H24A 0.990 . ?
C24 H24B 0.990 . ?
C25 C26 1.486(4) . ?
C25 H25A 0.990 . ?
C25 H25B 0.990 . ?
C26 C27 1.381(4) . ?
C27 C28 1.384(5) . ?
C27 H27A 0.950 . ?
C28 C29 1.375(5) . ?
C28 H28A 0.950 . ?
C29 C30 1.362(4) . ?
C29 H29A 0.950 . ?
C30 H30A 0.950 . ?
C31 C32 1.488(4) . ?
C31 H31A 0.990 . ?
C31 H31B 0.990 . ?
C32 C33 1.380(4) . ?
C33 C34 1.377(5) . ?
C33 H33A 0.950 . ?
C34 C35 1.369(5) . ?
C34 H34A 0.950 . ?
C35 C36 1.386(5) . ?
C35 H35A 0.950 . ?
C36 H36A 0.950 . ?
C37 C38 1.476(5) . ?
C38 H38A 0.980 . ?
C38 H38B 0.980 . ?
C38 H38C 0.980 . ?
C39 C40 1.505(4) . ?
C40 H40A 0.980 . ?
C40 H40B 0.980 . ?
C40 H40C 0.980 . ?
Cl1 O1D 1.409(3) . ?
Cl1 O1B 1.416(3) . ?
Cl1 O1C 1.426(3) . ?
Cl1 O1A 1.429(3) . ?
Cl2 O2A 1.376(3) . ?
Cl2 O2B 1.379(3) . ?
Cl2 O2C 1.403(3) . ?
Cl2 O2D 1.432(3) . ?

loop_
_geom_torsion_atom_site_label_1
_geom_torsion_atom_site_label_2
_geom_torsion_atom_site_label_3
_geom_torsion_atom_site_label_4
_geom_torsion
_geom_torsion_site_symmetry_1
_geom_torsion_site_symmetry_2
_geom_torsion_site_symmetry_3
_geom_torsion_site_symmetry_4
_geom_torsion_publ_flag
O5 Co2 O1 C1 -143.0(2) . . . . ?
O3 Co2 O1 C1 125.8(2) . . . . ?
N5 Co2 O1 C1 -50.8(2) . . . . ?
N4 Co2 O1 C1 34.2(2) . . . . ?
O5 Co2 O1 Co1 40.93(12) . . . . ?
O3 Co2 O1 Co1 -50.23(12) . . . . ?
N5 Co2 O1 Co1 133.19(12) . . . . ?
N4 Co2 O1 Co1 -141.78(12) . . . . ?
O2 Co1 O1 C1 -140.0(2) . . . . ?
O4 Co1 O1 C1 130.7(2) . . . . ?
N3 Co1 O1 C1 65.4(4) . . . . ?
N2 Co1 O1 C1 -45.0(2) . . . . ?
N1 Co1 O1 C1 35.0(2) . . . . ?
O2 Co1 O1 Co2 36.05(13) . . . . ?
O4 Co1 O1 Co2 -53.21(12) . . . . ?
N3 Co1 O1 Co2 -118.6(4) . . . . ?
N2 Co1 O1 Co2 131.02(13) . . . . ?
N1 Co1 O1 Co2 -148.90(12) . . . . ?
O1 Co1 O2 C37 -0.1(3) . . . . ?
O4 Co1 O2 C37 87.2(3) . . . . ?
N3 Co1 O2 C37 174.1(3) . . . . ?
N2 Co1 O2 C37 -87.2(3) . . . . ?
O1 Co2 O3 C37 44.7(3) . . . . ?
O5 Co2 O3 C37 -50.9(3) . . . . ?
N6 Co2 O3 C37 -139.9(3) . . . . ?
N4 Co2 O3 C37 138.7(3) . . . . ?
O2 Co1 O4 C39 -46.1(3) . . . . ?
O1 Co1 O4 C39 46.3(3) . . . . ?
N3 Co1 O4 C39 -145.9(3) . . . . ?
N1 Co1 O4 C39 136.7(3) . . . . ?
O1 Co2 O5 C39 -4.6(3) . . . . ?
O3 Co2 O5 C39 88.6(3) . . . . ?
N5 Co2 O5 C39 -91.2(3) . . . . ?
N6 Co2 O5 C39 173.4(3) . . . . ?
O1 Co1 N1 C18 139.91(19) . . . . ?
O4 Co1 N1 C18 52.53(19) . . . . ?
N3 Co1 N1 C18 -33.20(19) . . . . ?
N2 Co1 N1 C18 -133.3(2) . . . . ?
O1 Co1 N1 C12 -101.74(18) . . . . ?
O4 Co1 N1 C12 170.88(18) . . . . ?
N3 Co1 N1 C12 85.15(19) . . . . ?
N2 Co1 N1 C12 -15.00(18) . . . . ?
O1 Co1 N1 C11 20.49(18) . . . . ?
O4 Co1 N1 C11 -66.88(18) . . . . ?
N3 Co1 N1 C11 -152.61(19) . . . . ?
N2 Co1 N1 C11 107.24(18) . . . . ?
O2 Co1 N2 C17 20.9(3) . . . . ?
O1 Co1 N2 C17 -71.2(2) . . . . ?
N3 Co1 N2 C17 121.5(2) . . . . ?
N1 Co1 N2 C17 -162.4(3) . . . . ?
O2 Co1 N2 C13 178.8(2) . . . . ?
O1 Co1 N2 C13 86.7(2) . . . . ?
N3 Co1 N2 C13 -80.6(2) . . . . ?
N1 Co1 N2 C13 -4.5(2) . . . . ?
O2 Co1 N3 C19 -169.4(2) . . . . ?
O1 Co1 N3 C19 -15.2(5) . . . . ?
O4 Co1 N3 C19 -80.6(2) . . . . ?
N2 Co1 N3 C19 94.0(2) . . . . ?
N1 Co1 N3 C19 15.9(2) . . . . ?
O2 Co1 N3 C23 14.6(3) . . . . ?
O1 Co1 N3 C23 168.8(3) . . . . ?
O4 Co1 N3 C23 103.4(3) . . . . ?
N2 Co1 N3 C23 -82.0(3) . . . . ?
N1 Co1 N3 C23 -160.1(3) . . . . ?
O1 Co2 N4 C31 142.06(18) . . . . ?
O3 Co2 N4 C31 48.85(19) . . . . ?
N5 Co2 N4 C31 -131.98(19) . . . . ?
N6 Co2 N4 C31 -35.73(19) . . . . ?
O1 Co2 N4 C24 20.4(2) . . . . ?
O3 Co2 N4 C24 -72.77(19) . . . . ?
N5 Co2 N4 C24 106.4(2) . . . . ?
N6 Co2 N4 C24 -157.4(2) . . . . ?
O1 Co2 N4 C25 -101.40(18) . . . . ?
O3 Co2 N4 C25 165.39(18) . . . . ?
N5 Co2 N4 C25 -15.44(18) . . . . ?
N6 Co2 N4 C25 80.81(18) . . . . ?
O1 Co2 N5 C30 -69.3(2) . . . . ?
O5 Co2 N5 C30 26.1(2) . . . . ?
N6 Co2 N5 C30 115.3(2) . . . . ?
N4 Co2 N5 C30 -163.6(2) . . . . ?
O1 Co2 N5 C26 93.1(2) . . . . ?
O5 Co2 N5 C26 -171.5(2) . . . . ?
N6 Co2 N5 C26 -82.3(2) . . . . ?
N4 Co2 N5 C26 -1.2(2) . . . . ?
O5 Co2 N6 C36 17.2(3) . . . . ?
O3 Co2 N6 C36 108.2(3) . . . . ?
N5 Co2 N6 C36 -75.3(3) . . . . ?
N4 Co2 N6 C36 -159.7(3) . . . . ?
O5 Co2 N6 C32 -162.1(2) . . . . ?
O3 Co2 N6 C32 -71.1(2) . . . . ?
N5 Co2 N6 C32 105.4(2) . . . . ?
N4 Co2 N6 C32 21.0(2) . . . . ?
Co2 O1 C1 C2 131.4(2) . . . . ?
Co1 O1 C1 C2 -52.5(3) . . . . ?
Co2 O1 C1 C6 -50.3(3) . . . . ?
Co1 O1 C1 C6 125.9(2) . . . . ?
O1 C1 C2 C3 178.9(3) . . . . ?
C6 C1 C2 C3 0.6(4) . . . . ?
O1 C1 C2 C11 3.7(4) . . . . ?
C6 C1 C2 C11 -174.6(3) . . . . ?
C1 C2 C3 C4 -0.2(5) . . . . ?
C11 C2 C3 C4 175.0(3) . . . . ?
C2 C3 C4 C5 0.2(5) . . . . ?
C2 C3 C4 C7 -179.4(3) . . . . ?
C3 C4 C5 C6 -0.6(5) . . . . ?
C7 C4 C5 C6 179.0(3) . . . . ?
C4 C5 C6 C1 1.0(4) . . . . ?
C4 C5 C6 C24 179.5(3) . . . . ?
O1 C1 C6 C5 -179.3(3) . . . . ?
C2 C1 C6 C5 -1.0(4) . . . . ?
O1 C1 C6 C24 2.1(4) . . . . ?
C2 C1 C6 C24 -179.5(3) . . . . ?
C5 C4 C7 C9 -175.0(4) . . . . ?
C3 C4 C7 C9 4.6(5) . . . . ?
C5 C4 C7 C10 62.4(4) . . . . ?
C3 C4 C7 C10 -118.0(4) . . . . ?
C5 C4 C7 C8 -55.8(4) . . . . ?
C3 C4 C7 C8 123.9(4) . . . . ?
C18 N1 C11 C2 179.6(2) . . . . ?
C12 N1 C11 C2 56.3(3) . . . . ?
Co1 N1 C11 C2 -64.2(3) . . . . ?
C1 C2 C11 N1 61.7(3) . . . . ?
C3 C2 C11 N1 -113.4(3) . . . . ?
C18 N1 C12 C13 146.0(3) . . . . ?
C11 N1 C12 C13 -90.7(3) . . . . ?
Co1 N1 C12 C13 31.1(3) . . . . ?
C17 N2 C13 C14 0.8(4) . . . . ?
Co1 N2 C13 C14 -158.4(2) . . . . ?
C17 N2 C13 C12 -176.8(3) . . . . ?
Co1 N2 C13 C12 24.0(3) . . . . ?
N1 C12 C13 N2 -37.8(4) . . . . ?
N1 C12 C13 C14 144.6(3) . . . . ?
N2 C13 C14 C15 -0.9(5) . . . . ?
C12 C13 C14 C15 176.6(3) . . . . ?
C13 C14 C15 C16 -0.2(5) . . . . ?
C14 C15 C16 C17 1.2(5) . . . . ?
C13 N2 C17 C16 0.3(4) . . . . ?
Co1 N2 C17 C16 157.0(2) . . . . ?
C15 C16 C17 N2 -1.2(5) . . . . ?
C12 N1 C18 C19 -71.6(3) . . . . ?
C11 N1 C18 C19 164.7(2) . . . . ?
Co1 N1 C18 C19 45.3(3) . . . . ?
C23 N3 C19 C20 1.8(5) . . . . ?
Co1 N3 C19 C20 -174.5(2) . . . . ?
C23 N3 C19 C18 -177.9(3) . . . . ?
Co1 N3 C19 C18 5.8(3) . . . . ?
N1 C18 C19 N3 -35.4(4) . . . . ?
N1 C18 C19 C20 144.8(3) . . . . ?
N3 C19 C20 C21 -1.3(5) . . . . ?
C18 C19 C20 C21 178.4(3) . . . . ?
C19 C20 C21 C22 -0.5(5) . . . . ?
C20 C21 C22 C23 1.6(5) . . . . ?
C19 N3 C23 C22 -0.6(5) . . . . ?
Co1 N3 C23 C22 175.2(2) . . . . ?
C21 C22 C23 N3 -1.1(5) . . . . ?
C31 N4 C24 C6 177.7(2) . . . . ?
C25 N4 C24 C6 57.5(3) . . . . ?
Co2 N4 C24 C6 -63.4(3) . . . . ?
C5 C6 C24 N4 -120.2(3) . . . . ?
C1 C6 C24 N4 58.3(3) . . . . ?
C31 N4 C25 C26 143.0(2) . . . . ?
C24 N4 C25 C26 -95.2(3) . . . . ?
Co2 N4 C25 C26 28.0(3) . . . . ?
C30 N5 C26 C27 1.4(4) . . . . ?
Co2 N5 C26 C27 -162.1(2) . . . . ?
C30 N5 C26 C25 -178.1(2) . . . . ?
Co2 N5 C26 C25 18.4(3) . . . . ?
N4 C25 C26 N5 -30.8(3) . . . . ?
N4 C25 C26 C27 149.8(3) . . . . ?
N5 C26 C27 C28 -0.1(5) . . . . ?
C25 C26 C27 C28 179.3(3) . . . . ?
C26 C27 C28 C29 -1.6(5) . . . . ?
C27 C28 C29 C30 1.9(5) . . . . ?
C26 N5 C30 C29 -1.0(4) . . . . ?
Co2 N5 C30 C29 160.7(2) . . . . ?
C28 C29 C30 N5 -0.6(5) . . . . ?
C24 N4 C31 C32 165.8(2) . . . . ?
C25 N4 C31 C32 -73.1(3) . . . . ?
Co2 N4 C31 C32 43.4(3) . . . . ?
C36 N6 C32 C33 1.8(5) . . . . ?
Co2 N6 C32 C33 -178.9(3) . . . . ?
C36 N6 C32 C31 -179.5(3) . . . . ?
Co2 N6 C32 C31 -0.1(3) . . . . ?
N4 C31 C32 N6 -28.9(4) . . . . ?
N4 C31 C32 C33 149.8(3) . . . . ?
N6 C32 C33 C34 -1.0(5) . . . . ?
C31 C32 C33 C34 -179.6(3) . . . . ?
C32 C33 C34 C35 -0.9(6) . . . . ?
C33 C34 C35 C36 2.0(6) . . . . ?
C32 N6 C36 C35 -0.6(5) . . . . ?
Co2 N6 C36 C35 -179.9(3) . . . . ?
C34 C35 C36 N6 -1.3(5) . . . . ?
Co1 O2 C37 O3 -10.4(5) . . . . ?
Co1 O2 C37 C38 168.3(2) . . . . ?
Co2 O3 C37 O2 -17.8(5) . . . . ?
Co2 O3 C37 C38 163.5(2) . . . . ?
Co1 O4 C39 O5 -23.3(5) . . . . ?
Co1 O4 C39 C40 159.3(2) . . . . ?
Co2 O5 C39 O4 -4.9(5) . . . . ?
Co2 O5 C39 C40 172.6(2) . . . . ?
